data_1505158
loop_
_publ_author_name
'Randles, Michael D.'
'Lucas, Nigel T.'
'Cifuentes, Marie P.'
'Humphrey, Mark G.'
'Smith, Matthew K.'
'Willis, Anthony C.'
'Samoc, Marek'

_publ_section_title
;
 Mixed-Metal Cluster Chemistry. 30.1Syntheses and Optical Limiting
 Properties of Cluster-Containing Oligo- and Polyurethanes
;
_journal_issue 22
_journal_name_full Macromolecules
_journal_page_first 7807
_journal_paper_doi 10.1021/ma0710582
_journal_volume 40
_journal_year 2007
_chemical_compound_source
;
local
;
_chemical_formula_moiety ' C42.50 H56 Cl1 Ir2 Mo2 N2 O12.50 '
_chemical_formula_sum 'C42.5 H56 Cl Ir2 Mo2 N2 O12.5'
_chemical_formula_weight 1406.69
_chemical_name_systematic
; 
? 
;
_space_group_IT_number 14
_symmetry_cell_setting monoclinic
_symmetry_space_group_name_Hall '-P 2yn'
_symmetry_space_group_name_H-M 'P 1 21/n 1'
_atom_sites_solution_hydrogens geom
_atom_sites_solution_primary direct
_audit_creation_date 06-04-10
_audit_creation_method CRYSTALS_ver_12-03-99
_cell_angle_alpha 90
_cell_angle_beta 90.8360(14)
_cell_angle_gamma 90
_cell_formula_units_Z 4
_cell_length_a 9.2483(2)
_cell_length_b 14.1908(4)
_cell_length_c 37.5723(10)
_cell_measurement_reflns_used 186350
_cell_measurement_temperature 200
_cell_measurement_theta_max 25.1
_cell_measurement_theta_min 2.9
_cell_volume 4930.5(2)
_computing_cell_refinement
; 
 Denzo/Scalepack (Otwinowski & Minor, 1996) 
;
_computing_data_collection
; 
 COLLECT (Nonius BV, 1997) 
;
_computing_data_reduction
; 
 Denzo/Scalepack (Otwinowski & Minor, 1996) 
;
_computing_molecular_graphics
; 
 CAMERON (Watkin et al 1996) 
;
_computing_publication_material
; 
 CRYSTALS (Watkin et al 2003) 
;
_computing_structure_refinement
; 
 CRYSTALS (Watkin et al 2003) 
;
_computing_structure_solution
; 
 SIR92 (Altomare et al, 1994) 
;
_diffrn_ambient_temperature 200
_diffrn_measured_fraction_theta_full 0.998
_diffrn_measured_fraction_theta_max 0.995
_diffrn_measurement_device_type
; 
Nonius Kappa CCD 
;
_diffrn_measurement_method \w
_diffrn_radiation_monochromator graphite
_diffrn_radiation_type 'Mo K\a'
_diffrn_radiation_wavelength 0.71073
_diffrn_reflns_av_R_equivalents 0.09
_diffrn_reflns_limit_h_max 11
_diffrn_reflns_limit_h_min -11
_diffrn_reflns_limit_k_max 16
_diffrn_reflns_limit_k_min -16
_diffrn_reflns_limit_l_max 44
_diffrn_reflns_limit_l_min -44
_diffrn_reflns_number 65025
_diffrn_reflns_theta_full 25.060
_diffrn_reflns_theta_max 25.060
_diffrn_reflns_theta_min 2.922
_diffrn_standards_decay_% 0.00
_diffrn_standards_interval_count 0
_diffrn_standards_interval_time 0
_diffrn_standards_number 0
_exptl_absorpt_coefficient_mu 5.991
_exptl_absorpt_correction_T_max 0.674
_exptl_absorpt_correction_T_min 0.314
_exptl_absorpt_correction_type integration
_exptl_absorpt_process_details
;
Gaussian integration (Coppens, 1970)
;
_exptl_crystal_colour ' green '
_exptl_crystal_density_diffrn 1.895
_exptl_crystal_density_meas ?
_exptl_crystal_description ' needle '
_exptl_crystal_F_000 2723.757
_exptl_crystal_size_max 0.36
_exptl_crystal_size_mid 0.09
_exptl_crystal_size_min 0.07
_refine_diff_density_max 1.68
_refine_diff_density_min -3.42
_refine_ls_extinction_method None
_refine_ls_goodness_of_fit_ref 1.1205
_refine_ls_hydrogen_treatment noref
_refine_ls_matrix_type full
_refine_ls_number_parameters 561
_refine_ls_number_reflns 9066
_refine_ls_number_restraints 151
_refine_ls_R_factor_all 0.1179
_refine_ls_R_factor_gt 0.0550
_refine_ls_shift/su_max 0.001340
_refine_ls_structure_factor_coef F
_refine_ls_weighting_details
;
 Method, part 1, Chebychev polynomial, (Watkin, 1994, Prince, 1982) 
 [weight] = 1.0/[A~0~*T~0~(x)+A~1~*T~1~(x) ... +A~n-1~]*T~n-1~(x)] 
 where A~i~ are the Chebychev coefficients listed below and x= Fcalc/Fmax 
 Method = Robust Weighting (Prince, 1982) 
 W = [weight] * [1-(deltaF/6*sigmaF)^2^]^2^ 
 A~i~ are: 
 1.48 -0.833 1.20 -0.877E-01 
;
_refine_ls_weighting_scheme calc
_refine_ls_wR_factor_all 0.0545
_refine_ls_wR_factor_gt 0.0450
_refine_ls_wR_factor_ref 0.0450
_reflns_limit_h_max 11
_reflns_limit_h_min -11
_reflns_limit_k_max 16
_reflns_limit_k_min 0
_reflns_limit_l_max 44
_reflns_limit_l_min 0
_reflns_number_gt 4103
_reflns_number_total 8678
_reflns_threshold_expression I>3.00u(I)
_cod_data_source_file ma0710582si20070508_013105.cif
_cod_data_source_block compound8_cif
_cod_depositor_comments
;
The following automatic conversions were performed:

'_symmetry_cell_setting' value 'Monoclinic' changed to 'monoclinic'
according to /home/saulius/struct/CIF-dictionaries/cif_core.dic
dictionary named 'cif_core.dic' version 2.4.1 from 2010-06-29.

Automatic conversion script
Id: cif_fix_values 1715 2011-07-08 13:25:40Z adriana 

The following automatic conversions were performed:

'_exptl_crystal_density_meas' value 'not measured' was changed to '?'
- the value is perceived as not measured.

Automatic conversion script
Id: cif_fix_values 3008 2015-01-20 13:52:24Z robertas 
;
_cod_original_sg_symbol_H-M 'P 1 21/n 1 '
_cod_original_formula_sum ' C42.50 H56 Cl1 Ir2 Mo2 N2 O12.50 '
_cod_database_code 1505158

loop_
_symmetry_equiv_pos_as_xyz
x,y,z
-x,-y,-z
-x+1/2,y+1/2,-z+1/2
x+1/2,-y+1/2,z+1/2

loop_
_atom_site_label
_atom_site_type_symbol
_atom_site_fract_x
_atom_site_fract_y
_atom_site_fract_z
_atom_site_U_iso_or_equiv
_atom_site_occupancy
_atom_site_adp_type
_atom_site_refinement_flags_posn
_atom_site_refinement_flags_adp
_atom_site_refinement_flags_occupancy
Ir1 Ir 0.48237(6) 0.51390(4) 0.701420(16) 0.0395 1.0000 Uani . U .
Ir2 Ir 0.49185(6) 0.42885(4) 0.636834(16) 0.0405 1.0000 Uani . U .
Mo3 Mo 0.23199(12) 0.50828(9) 0.65740(3) 0.0414 1.0000 Uani . U .
Mo4 Mo 0.54960(14) 0.32109(9) 0.69746(4) 0.0456 1.0000 Uani . U .
Cl501 Cl 0.576(2) 0.1197(15) 0.0289(6) 0.2663 0.5000 Uani D U .
Cl502 Cl 0.798(3) 0.0177(19) -0.0053(8) 0.2583 0.5000 Uani D U .
O11 O 0.4623(14) 0.5890(9) 0.7777(3) 0.0750 1.0000 Uani . . .
O12 O 0.6905(13) 0.6739(8) 0.6817(3) 0.0699 1.0000 Uani . . .
O13 O 0.2694(12) 0.6888(8) 0.7023(3) 0.0633 1.0000 Uani . . .
O14 O 0.7780(13) 0.4469(10) 0.7351(3) 0.0748 1.0000 Uani . . .
O21 O 0.4585(18) 0.3403(11) 0.5640(4) 0.0968 1.0000 Uani . . .
O22 O 0.7286(12) 0.5551(9) 0.6074(3) 0.0739 1.0000 Uani . . .
O23 O 0.3887(13) 0.6206(10) 0.5971(4) 0.0828 1.0000 Uani . . .
O24 O 0.7626(12) 0.2974(8) 0.6348(3) 0.0673 1.0000 Uani . . .
O107 O 0.1418(11) 0.3484(8) 0.9112(3) 0.0553 1.0000 Uani . . .
O108 O 0.3439(12) 0.2785(9) 0.9334(3) 0.0672 1.0000 Uani . . .
O208 O 0.3416(13) 0.1396(9) 0.4788(3) 0.0722 1.0000 Uani . . .
O270 O 0.141(3) 0.0850(17) 0.5008(6) 0.070(4) 0.573(18) Uiso D . P
O271 O 0.108(3) 0.102(2) 0.4918(7) 0.070(4) 0.427(18) Uiso D . P
O501 O 0.576(2) 0.1197(15) 0.0289(6) 0.2663 0.5000 Uani . . .
N109 N 0.1361(15) 0.2962(12) 0.9657(4) 0.0716 1.0000 Uani . . .
N209 N 0.1416(16) 0.1873(10) 0.4500(5) 0.0721 1.0000 Uani . . .
C11 C 0.4610(17) 0.5594(12) 0.7492(5) 0.0618 1.0000 Uani . U .
C12 C 0.6130(17) 0.6110(10) 0.6896(4) 0.0467 1.0000 Uani . U .
C13 C 0.2820(15) 0.6131(12) 0.6883(4) 0.0489 1.0000 Uani . U .
C14 C 0.6720(16) 0.4178(10) 0.7193(4) 0.0437 1.0000 Uani . U .
C21 C 0.4624(17) 0.3717(12) 0.5918(6) 0.0588 1.0000 Uani . U .
C22 C 0.6403(17) 0.5063(12) 0.6192(4) 0.0496 1.0000 Uani . U .
C23 C 0.3580(18) 0.5663(13) 0.6198(5) 0.0625 1.0000 Uani . U .
C24 C 0.6646(15) 0.3223(10) 0.6546(4) 0.0464 1.0000 Uani . U .
C31 C 0.0684(16) 0.5381(14) 0.6118(5) 0.0655 1.0000 Uani . U .
C32 C 0.0526(16) 0.6084(12) 0.6379(6) 0.0674 1.0000 Uani . U .
C33 C 0.0038(16) 0.5614(13) 0.6691(5) 0.0631 1.0000 Uani . U .
C34 C -0.0121(15) 0.4661(12) 0.6616(5) 0.0561 1.0000 Uani . U .
C35 C 0.0323(17) 0.4518(13) 0.6254(4) 0.0616 1.0000 Uani . U .
C41 C 0.706(2) 0.2309(13) 0.7313(8) 0.0887 1.0000 Uani . U .
C42 C 0.685(2) 0.1821(15) 0.7016(7) 0.0930 1.0000 Uani . U .
C43 C 0.537(2) 0.1585(12) 0.6992(5) 0.0741 1.0000 Uani . U .
C44 C 0.467(2) 0.1938(11) 0.7286(6) 0.0762 1.0000 Uani . U .
C45 C 0.571(2) 0.2392(15) 0.7504(5) 0.0818 1.0000 Uani . U .
C100 C 0.3310(13) 0.4033(9) 0.7019(4) 0.0355 1.0000 Uani . U .
C101 C 0.2367(14) 0.3759(9) 0.7327(4) 0.0399 1.0000 Uani . . .
C102 C 0.1376(15) 0.4482(10) 0.7493(4) 0.0496 1.0000 Uani . . .
C103 C 0.0727(15) 0.4173(11) 0.7837(4) 0.0494 1.0000 Uani . . .
C104 C 0.1777(16) 0.4160(12) 0.8146(4) 0.0551 1.0000 Uani . . .
C105 C 0.1091(19) 0.3888(15) 0.8496(4) 0.0666 1.0000 Uani . . .
C106 C 0.2142(17) 0.3595(12) 0.8773(4) 0.0528 1.0000 Uani . . .
C108 C 0.2164(19) 0.3037(12) 0.9374(5) 0.0615 1.0000 Uani . . .
C110 C 0.1880(19) 0.2450(15) 0.9965(5) 0.0750 1.0000 Uani . . .
C111 C 0.239(3) 0.300(2) 1.0258(7) 0.1064 1.0000 Uani . . .
C112 C 0.127(3) 0.3659(17) 1.0415(7) 0.1164 1.0000 Uani . U .
C113 C 0.177(3) 0.420(2) 1.0766(7) 0.1354 1.0000 Uani . U .
C200 C 0.3297(14) 0.3593(9) 0.6675(4) 0.0392 1.0000 Uani . U .
C201 C 0.2336(17) 0.2734(10) 0.6593(4) 0.0460 1.0000 Uani . . .
C202 C 0.2454(18) 0.2282(11) 0.6226(4) 0.0565 1.0000 Uani . . .
C203 C 0.1426(19) 0.1452(11) 0.6198(5) 0.0649 1.0000 Uani D . .
C208 C 0.212(2) 0.1418(12) 0.4742(7) 0.0750 1.0000 Uani . . .
C210 C 0.212(2) 0.2355(14) 0.4207(6) 0.0841 1.0000 Uani . . .
C211 C 0.255(2) 0.1758(14) 0.3899(5) 0.0751 1.0000 Uani . . .
C212 C 0.131(2) 0.1319(16) 0.3696(6) 0.0855 1.0000 Uani . . .
C213 C 0.169(3) 0.0706(18) 0.3407(7) 0.1186 1.0000 Uani . . .
C240 C 0.107(2) 0.114(2) 0.5795(7) 0.067(7) 0.573(18) Uiso D . P
C241 C 0.186(4) 0.077(2) 0.5899(7) 0.067(7) 0.427(18) Uiso D . P
C250 C 0.245(2) 0.084(2) 0.5621(6) 0.056(6) 0.573(18) Uiso D . P
C251 C 0.173(4) 0.127(2) 0.5547(6) 0.056(6) 0.427(18) Uiso D . P
C260 C 0.221(3) 0.0274(17) 0.5284(6) 0.070(7) 0.573(18) Uiso D . P
C261 C 0.164(5) 0.056(2) 0.5253(7) 0.070(7) 0.427(18) Uiso D . P
C503 C 0.659(8) 0.099(6) -0.0119(9) 0.2586 0.5000 Uani D U .
H311 H 0.1019 0.5497 0.5870 0.0800 1.0000 Uiso R . .
H321 H 0.0709 0.6774 0.6352 0.0806 1.0000 Uiso R . .
H331 H -0.0148 0.5922 0.6926 0.0762 1.0000 Uiso R . .
H341 H -0.0481 0.4168 0.6783 0.0666 1.0000 Uiso R . .
H351 H 0.0357 0.3902 0.6125 0.0730 1.0000 Uiso R . .
H411 H 0.800 0.2586 0.7395 0.1093 1.0000 Uiso R . .
H421 H 0.761 0.1650 0.6841 0.1114 1.0000 Uiso R . .
H431 H 0.490 0.1222 0.6793 0.0892 1.0000 Uiso R . .
H441 H 0.361 0.1877 0.7335 0.0924 1.0000 Uiso R . .
H451 H 0.554 0.2701 0.7739 0.1009 1.0000 Uiso R . .
H1011 H 0.3028 0.3529 0.7522 0.0455 1.0000 Uiso R . .
H1012 H 0.1741 0.3227 0.7242 0.0455 1.0000 Uiso R . .
H1021 H 0.1944 0.5071 0.7538 0.0619 1.0000 Uiso R . .
H1022 H 0.0571 0.4617 0.7320 0.0619 1.0000 Uiso R . .
H1031 H -0.0083 0.4611 0.7895 0.0605 1.0000 Uiso R . .
H1032 H 0.0337 0.3521 0.7804 0.0605 1.0000 Uiso R . .
H1041 H 0.2199 0.4805 0.8173 0.0668 1.0000 Uiso R . .
H1042 H 0.2564 0.3699 0.8094 0.0668 1.0000 Uiso R . .
H1051 H 0.0536 0.4440 0.8587 0.0836 1.0000 Uiso R . .
H1052 H 0.0413 0.3351 0.8450 0.0836 1.0000 Uiso R . .
H1061 H 0.2911 0.4088 0.8798 0.0634 1.0000 Uiso R . .
H1062 H 0.2593 0.2983 0.8703 0.0634 1.0000 Uiso R . .
H1101 H 0.1065 0.2054 1.0053 0.0912 1.0000 Uiso R . .
H1102 H 0.2686 0.2033 0.9887 0.0912 1.0000 Uiso R . .
H1111 H 0.274 0.256 1.0449 0.1219 1.0000 Uiso R . .
H1112 H 0.322 0.339 1.0174 0.1219 1.0000 Uiso R . .
H1121 H 0.040 0.3277 1.0473 0.1370 1.0000 Uiso R . .
H1122 H 0.101 0.4141 1.0231 0.1370 1.0000 Uiso R . .
H1131 H 0.097 0.461 1.0850 0.1588 1.0000 Uiso R . .
H1132 H 0.203 0.373 1.0956 0.1588 1.0000 Uiso R . .
H1133 H 0.264 0.459 1.0714 0.1588 1.0000 Uiso R . .
H2011 H 0.2584 0.2237 0.6772 0.0557 1.0000 Uiso R . .
H2012 H 0.1309 0.2935 0.6623 0.0557 1.0000 Uiso R . .
H2021 H 0.3466 0.2059 0.6190 0.0698 1.0000 Uiso R . .
H2022 H 0.2194 0.2758 0.6040 0.0698 1.0000 Uiso R . .
H2031 H 0.1870 0.0905 0.6327 0.0781 0.5760 Uiso R . .
H2032 H 0.0497 0.1628 0.6313 0.0781 0.5760 Uiso R . .
H2033 H 0.1441 0.1102 0.6429 0.0781 0.4240 Uiso R . .
H2034 H 0.0428 0.1694 0.6148 0.0781 0.4240 Uiso R . .
H2401 H 0.037 0.060 0.5794 0.0830 0.5757 Uiso R . .
H2402 H 0.064 0.168 0.5660 0.0830 0.5757 Uiso R . .
H2411 H 0.2865 0.0558 0.5936 0.0830 0.4243 Uiso . . .
H2412 H 0.1185 0.0214 0.5899 0.0830 0.4243 Uiso . . .
H2501 H 0.301 0.043 0.5793 0.0668 0.5757 Uiso R . .
H2502 H 0.303 0.141 0.5563 0.0668 0.5757 Uiso R . .
H2511 H 0.0814 0.1670 0.5544 0.0668 0.4243 Uiso . . .
H2512 H 0.2573 0.1691 0.5514 0.0668 0.4243 Uiso . . .
H2601 H 0.162 -0.0299 0.5339 0.0880 0.5757 Uiso R . .
H2602 H 0.316 0.0078 0.5187 0.0880 0.5757 Uiso R . .
H2611 H 0.0972 0.0041 0.5321 0.0880 0.4243 Uiso . . .
H2612 H 0.2618 0.0311 0.5207 0.0880 0.4243 Uiso . . .
H2101 H 0.302 0.2649 0.4306 0.1039 1.0000 Uiso R . .
H2102 H 0.146 0.2859 0.4117 0.1039 1.0000 Uiso R . .
H2111 H 0.318 0.1239 0.3991 0.0912 1.0000 Uiso R . .
H2112 H 0.310 0.2157 0.3729 0.0912 1.0000 Uiso R . .
H2121 H 0.073 0.0946 0.3869 0.1062 1.0000 Uiso R . .
H2122 H 0.071 0.1841 0.3596 0.1062 1.0000 Uiso R . .
H2131 H 0.079 0.0455 0.3292 0.1445 1.0000 Uiso R . .
H2132 H 0.228 0.0171 0.3501 0.1445 1.0000 Uiso R . .
H2133 H 0.226 0.1066 0.3228 0.1445 1.0000 Uiso R . .
H5031 H 0.696 0.159 -0.0224 0.3123 0.5000 Uiso R . .
H5032 H 0.585 0.070 -0.0284 0.3123 0.5000 Uiso R . .
H1091 H 0.0476 0.3226 0.9659 0.0834 1.0000 Uiso R . .
H2091 H 0.0445 0.1888 0.4511 0.0877 1.0000 Uiso R . .

loop_
_atom_site_aniso_label
_atom_site_aniso_U_11
_atom_site_aniso_U_22
_atom_site_aniso_U_33
_atom_site_aniso_U_23
_atom_site_aniso_U_13
_atom_site_aniso_U_12
Ir1 0.0365(3) 0.0308(3) 0.0514(4) -0.0010(3) 0.0049(2) -0.0021(3)
Ir2 0.0371(3) 0.0356(3) 0.0492(4) 0.0015(3) 0.0097(2) -0.0002(3)
Mo3 0.0352(6) 0.0335(7) 0.0555(8) 0.0023(6) 0.0052(5) 0.0029(5)
Mo4 0.0405(7) 0.0379(7) 0.0589(9) 0.0082(6) 0.0107(6) 0.0043(6)
Cl501 0.30(2) 0.228(18) 0.27(2) -0.010(16) -0.082(17) 0.030(15)
Cl502 0.31(3) 0.177(19) 0.28(2) -0.064(18) -0.07(2) 0.055(18)
O11 0.102(10) 0.061(8) 0.062(8) -0.030(6) 0.008(7) -0.018(7)
O12 0.067(7) 0.055(8) 0.088(9) 0.008(7) -0.003(6) -0.006(6)
O13 0.063(7) 0.045(7) 0.082(9) -0.007(6) 0.007(6) 0.004(5)
O14 0.054(7) 0.089(9) 0.081(9) -0.010(7) -0.002(6) 0.008(7)
O21 0.132(13) 0.089(11) 0.070(10) 0.001(8) 0.036(9) -0.009(9)
O22 0.058(7) 0.078(9) 0.086(9) 0.022(7) 0.015(6) -0.014(6)
O23 0.064(7) 0.096(10) 0.089(10) 0.051(8) 0.016(7) 0.028(7)
O24 0.054(7) 0.067(8) 0.081(8) -0.001(6) 0.026(6) 0.015(6)
O107 0.049(6) 0.055(7) 0.062(7) -0.003(6) 0.019(5) 0.004(5)
O108 0.051(7) 0.082(9) 0.068(8) -0.004(7) 0.000(6) 0.002(6)
O208 0.057(8) 0.079(9) 0.081(9) 0.024(7) 0.010(6) -0.006(6)
O501 0.30(2) 0.228(18) 0.27(2) -0.010(16) -0.082(17) 0.030(15)
N109 0.049(8) 0.110(13) 0.056(9) 0.018(9) 0.011(7) 0.001(8)
N209 0.055(9) 0.047(8) 0.115(14) 0.012(9) 0.016(9) 0.007(7)
C11 0.053(9) 0.050(9) 0.081(11) 0.014(9) -0.017(8) -0.006(7)
C12 0.057(8) 0.022(6) 0.061(9) -0.020(7) -0.004(7) -0.002(7)
C13 0.037(7) 0.052(8) 0.058(8) 0.001(7) -0.004(6) 0.007(6)
C14 0.047(7) 0.043(7) 0.041(7) 0.015(6) 0.009(6) -0.002(6)
C21 0.049(8) 0.047(9) 0.081(11) 0.004(9) 0.016(8) -0.003(7)
C22 0.056(8) 0.055(9) 0.038(7) 0.001(7) 0.007(6) 0.001(8)
C23 0.065(8) 0.052(8) 0.070(9) 0.004(8) 0.013(7) 0.019(7)
C24 0.033(7) 0.043(7) 0.063(8) 0.008(7) -0.001(6) -0.008(6)
C31 0.037(8) 0.091(11) 0.068(12) 0.023(7) -0.032(8) -0.007(8)
C32 0.036(8) 0.046(9) 0.120(13) 0.025(7) -0.015(9) -0.002(8)
C33 0.038(8) 0.075(9) 0.077(11) -0.016(9) 0.012(8) 0.014(9)
C34 0.034(8) 0.069(8) 0.065(9) 0.010(8) 0.003(7) -0.005(7)
C35 0.054(10) 0.079(11) 0.052(9) 0.000(8) -0.012(7) 0.000(8)
C41 0.061(11) 0.034(10) 0.17(2) 0.030(10) 0.001(11) 0.014(9)
C42 0.081(10) 0.065(14) 0.135(19) 0.032(11) 0.049(13) 0.047(10)
C43 0.097(11) 0.035(9) 0.091(13) 0.010(9) -0.002(11) 0.026(9)
C44 0.077(12) 0.033(9) 0.120(16) 0.014(9) 0.033(10) 0.011(8)
C45 0.097(12) 0.083(14) 0.065(13) 0.052(11) -0.002(9) 0.019(10)
C100 0.029(6) 0.029(6) 0.048(7) -0.008(5) 0.004(5) 0.014(5)
C101 0.036(7) 0.035(8) 0.049(9) -0.005(7) 0.009(7) -0.011(6)
C102 0.037(8) 0.046(9) 0.065(10) -0.001(8) 0.007(7) 0.000(7)
C103 0.042(8) 0.046(9) 0.061(10) -0.002(8) 0.020(7) 0.001(7)
C104 0.046(9) 0.061(10) 0.058(10) 0.006(8) 0.015(8) 0.006(8)
C105 0.061(10) 0.103(15) 0.036(9) 0.000(9) 0.012(8) 0.004(10)
C106 0.058(10) 0.048(9) 0.053(10) 0.001(8) 0.018(8) -0.004(8)
C108 0.054(11) 0.058(11) 0.072(13) 0.008(10) 0.003(10) -0.005(9)
C110 0.054(11) 0.097(15) 0.075(14) 0.008(12) -0.002(10) -0.009(10)
C111 0.093(17) 0.13(2) 0.092(18) -0.001(16) 0.023(14) -0.017(16)
C112 0.16(2) 0.083(14) 0.109(17) -0.006(12) 0.023(15) -0.055(14)
C113 0.16(2) 0.109(16) 0.133(18) -0.009(14) -0.003(16) -0.045(15)
C200 0.036(6) 0.030(6) 0.052(7) 0.004(6) 0.014(6) 0.004(5)
C201 0.062(10) 0.032(8) 0.044(9) -0.003(7) 0.013(7) -0.006(7)
C202 0.064(10) 0.038(9) 0.069(12) -0.027(8) 0.016(8) -0.015(8)
C203 0.070(11) 0.048(9) 0.077(12) -0.019(9) 0.022(9) -0.013(8)
C208 0.040(10) 0.042(10) 0.14(2) -0.020(12) 0.046(12) -0.012(8)
C210 0.058(11) 0.061(12) 0.133(19) 0.029(13) 0.005(12) 0.004(9)
C211 0.069(12) 0.067(12) 0.090(15) 0.023(11) 0.028(11) 0.003(10)
C212 0.064(12) 0.102(17) 0.091(16) -0.011(13) 0.011(11) 0.013(11)
C213 0.12(2) 0.099(18) 0.14(2) -0.023(17) 0.032(16) 0.031(16)
C503 0.31(3) 0.20(2) 0.27(2) -0.04(2) -0.07(2) 0.043(19)

loop_
_atom_type_symbol
_atom_type_scat_dispersion_real
_atom_type_scat_dispersion_imag
_atom_type_scat_Cromer_Mann_a1
_atom_type_scat_Cromer_Mann_b1
_atom_type_scat_Cromer_Mann_a2
_atom_type_scat_Cromer_Mann_b2
_atom_type_scat_Cromer_Mann_a3
_atom_type_scat_Cromer_Mann_b3
_atom_type_scat_Cromer_Mann_a4
_atom_type_scat_Cromer_Mann_b4
_atom_type_scat_Cromer_Mann_c
_atom_type_scat_source
'C   ' 0.0033 0.0016 2.3100 20.8439 1.0200 10.2075 1.5886 0.5687 0.8650 51.6512 0.2156 International_Tables_Vol_IV_Table_2.2B
'H   ' 0.0000 0.0000 0.4930 10.5109 0.3229 26.1257 0.1402 3.1424 0.0408 57.7998 0.0030 International_Tables_Vol_IV_Table_2.2B
'Ir  ' -1.4442 7.9887 27.3049 1.5928 16.7296 8.8655 15.6115 0.4179 5.8338 45.0011 11.4722 International_Tables_Vol_IV_Table_2.2B
'Mo  ' -1.6832 0.6857 3.7025 0.2772 17.2356 1.0958 12.8876 11.0040 3.7429 61.6584 4.3875 International_Tables_Vol_IV_Table_2.2B
'N   ' 0.0061 0.0033 12.2126 0.0057 3.1322 9.8933 2.0125 28.9975 1.1663 0.5826 -11.5290 International_Tables_Vol_IV_Table_2.2B
'O   ' 0.0106 0.0060 3.0485 13.2771 2.2868 5.7011 1.5463 0.3239 0.8670 32.9089 0.2508 International_Tables_Vol_IV_Table_2.2B
'Cl  ' 0.1484 0.1585 11.4604 0.0104 7.1964 1.1662 6.2556 18.5194 1.6455 47.7784 -9.5574 International_Tables_Vol_IV_Table_2.2B

loop_
_exptl_crystal_face_index_h
_exptl_crystal_face_index_k
_exptl_crystal_face_index_l
_exptl_crystal_face_perp_dist
1 0 0 0.190
-1 0 0 0.170
0 1 0 0.040
0 -1 0 0.050
0 0 1 0.040
0 0 -1 0.030
-1 -16 -1 0.048

loop_
_geom_angle_atom_site_label_1
_geom_angle_atom_site_label_2
_geom_angle_atom_site_label_3
_geom_angle
_geom_angle_publ_flag
Ir2 Ir1 Mo3 60.07(3) yes
Ir2 Ir1 Mo4 60.62(3) yes
Mo3 Ir1 Mo4 96.98(4) yes
Ir2 Ir1 C11 172.2(5) yes
Mo3 Ir1 C11 117.5(5) yes
Mo4 Ir1 C11 113.7(5) yes
Ir2 Ir1 C12 94.9(4) yes
Mo3 Ir1 C12 113.8(5) yes
Mo4 Ir1 C12 123.7(4) yes
C11 Ir1 C12 92.8(7) yes
Ir2 Ir1 C13 96.5(4) yes
Mo3 Ir1 C13 42.7(4) yes
Mo4 Ir1 C13 137.7(4) yes
C11 Ir1 C13 84.5(6) yes
C12 Ir1 C13 91.1(6) yes
Ir2 Ir1 C14 87.9(4) yes
Mo3 Ir1 C14 139.8(4) yes
Mo4 Ir1 C14 43.5(4) yes
C11 Ir1 C14 90.8(6) yes
C12 Ir1 C14 90.8(6) yes
Ir2 Ir1 C100 72.9(4) yes
Mo3 Ir1 C100 56.3(4) yes
Mo4 Ir1 C100 54.7(3) yes
C11 Ir1 C100 99.5(6) yes
C12 Ir1 C100 166.9(6) yes
C13 Ir1 C14 175.1(5) yes
C13 Ir1 C100 85.8(5) yes
C14 Ir1 C100 93.4(5) yes
Ir1 Ir2 Mo3 62.01(3) yes
Ir1 Ir2 Mo4 61.42(3) yes
Mo3 Ir2 Mo4 98.72(4) yes
Ir1 Ir2 C21 169.9(5) yes
Mo3 Ir2 C21 108.0(5) yes
Mo4 Ir2 C21 121.2(5) yes
Ir1 Ir2 C22 95.1(4) yes
Mo3 Ir2 C22 119.9(5) yes
Mo4 Ir2 C22 118.3(5) yes
C21 Ir2 C22 91.8(6) yes
Ir1 Ir2 C23 81.5(4) yes
Mo3 Ir2 C23 45.3(4) yes
Mo4 Ir2 C23 139.3(4) yes
C21 Ir2 C23 92.5(7) yes
C22 Ir2 C23 78.9(6) yes
Ir1 Ir2 C24 93.7(4) yes
Mo3 Ir2 C24 142.2(4) yes
Mo4 Ir2 C24 43.6(4) yes
C21 Ir2 C24 93.9(6) yes
C22 Ir2 C24 88.8(6) yes
Ir1 Ir2 C200 72.1(4) yes
Mo3 Ir2 C200 54.7(3) yes
Mo4 Ir2 C200 55.7(4) yes
C21 Ir2 C200 101.0(6) yes
C22 Ir2 C200 167.2(6) yes
C23 Ir2 C24 166.3(6) yes
C23 Ir2 C200 99.0(5) yes
C24 Ir2 C200 91.7(5) yes
Ir1 Mo3 Ir2 57.92(3) yes
Ir1 Mo3 C13 56.1(4) yes
Ir2 Mo3 C13 106.2(4) yes
Ir1 Mo3 C23 85.5(5) yes
Ir2 Mo3 C23 57.3(5) yes
C13 Mo3 C23 88.3(7) yes
Ir1 Mo3 C31 162.1(4) yes
Ir2 Mo3 C31 115.4(5) yes
C13 Mo3 C31 116.9(7) yes
C23 Mo3 C31 77.6(7) yes
Ir1 Mo3 C32 138.7(5) yes
Ir2 Mo3 C32 141.9(5) yes
C13 Mo3 C32 83.2(6) yes
C23 Mo3 C32 86.9(7) yes
C31 Mo3 C32 35.6(6) yes
Ir1 Mo3 C33 128.9(4) yes
Ir2 Mo3 C33 172.7(4) yes
C13 Mo3 C33 81.1(6) yes
C23 Mo3 C33 122.9(7) yes
C31 Mo3 C33 59.1(6) yes
Ir1 Mo3 C34 138.5(4) yes
Ir2 Mo3 C34 139.0(4) yes
C13 Mo3 C34 112.2(6) yes
C23 Mo3 C34 135.9(7) yes
C31 Mo3 C34 58.4(6) yes
Ir1 Mo3 C35 161.4(5) yes
Ir2 Mo3 C35 113.5(4) yes
C13 Mo3 C35 138.9(6) yes
C23 Mo3 C35 103.9(7) yes
C31 Mo3 C35 34.3(6) yes
Ir1 Mo3 C100 46.5(3) yes
Ir2 Mo3 C100 67.7(3) yes
C13 Mo3 C100 88.5(6) yes
C23 Mo3 C100 121.3(6) yes
C31 Mo3 C100 150.1(6) yes
Ir1 Mo3 C200 67.5(4) yes
Ir2 Mo3 C200 48.7(3) yes
C13 Mo3 C200 120.7(6) yes
C23 Mo3 C200 104.9(5) yes
C31 Mo3 C200 122.4(6) yes
C32 Mo3 C33 36.3(6) yes
C32 Mo3 C34 59.2(6) yes
C33 Mo3 C34 34.9(6) yes
C32 Mo3 C35 59.0(6) yes
C33 Mo3 C35 59.1(6) yes
C34 Mo3 C35 36.0(6) yes
C32 Mo3 C100 150.4(6) yes
C33 Mo3 C100 114.3(5) yes
C34 Mo3 C100 98.7(5) yes
C35 Mo3 C100 115.8(5) yes
C32 Mo3 C200 153.0(5) yes
C33 Mo3 C200 128.6(6) yes
C34 Mo3 C200 97.4(5) yes
C35 Mo3 C200 94.3(6) yes
C100 Mo3 C200 35.3(5) yes
Ir1 Mo4 Ir2 57.96(3) yes
Ir1 Mo4 C14 54.6(4) yes
Ir2 Mo4 C14 93.5(4) yes
Ir1 Mo4 C24 99.2(4) yes
Ir2 Mo4 C24 54.5(4) yes
C14 Mo4 C24 91.2(6) yes
Ir1 Mo4 C41 130.6(6) yes
Ir2 Mo4 C41 150.2(6) yes
C14 Mo4 C41 78.6(7) yes
C24 Mo4 C41 96.6(8) yes
Ir1 Mo4 C42 159.4(7) yes
Ir2 Mo4 C42 127.8(6) yes
C14 Mo4 C42 105.0(8) yes
C24 Mo4 C42 76.4(7) yes
C41 Mo4 C42 33.2(8) yes
Ir1 Mo4 C43 163.6(5) yes
Ir2 Mo4 C43 124.1(5) yes
C14 Mo4 C43 136.0(7) yes
C24 Mo4 C43 93.5(7) yes
C41 Mo4 C43 57.3(7) yes
Ir1 Mo4 C44 131.7(4) yes
Ir2 Mo4 C44 142.1(6) yes
C14 Mo4 C44 122.4(7) yes
C24 Mo4 C44 128.4(6) yes
C41 Mo4 C44 59.4(7) yes
Ir1 Mo4 C45 117.4(6) yes
Ir2 Mo4 C45 172.9(5) yes
C14 Mo4 C45 87.1(7) yes
C24 Mo4 C45 132.6(7) yes
C41 Mo4 C45 36.8(7) yes
Ir1 Mo4 C100 47.1(3) yes
Ir2 Mo4 C100 68.3(3) yes
C14 Mo4 C100 96.6(5) yes
C24 Mo4 C100 122.6(5) yes
C41 Mo4 C100 140.7(7) yes
Ir1 Mo4 C200 67.3(3) yes
Ir2 Mo4 C200 48.3(3) yes
C14 Mo4 C200 121.8(5) yes
C24 Mo4 C200 94.6(5) yes
C41 Mo4 C200 156.5(6) yes
C42 Mo4 C43 35.2(7) yes
C42 Mo4 C44 58.8(7) yes
C43 Mo4 C44 35.0(6) yes
C42 Mo4 C45 58.6(8) yes
C43 Mo4 C45 58.5(8) yes
C44 Mo4 C45 35.7(7) yes
C42 Mo4 C100 151.2(6) yes
C43 Mo4 C100 116.9(6) yes
C44 Mo4 C100 93.5(6) yes
C45 Mo4 C100 104.6(6) yes
C42 Mo4 C200 132.6(8) yes
C43 Mo4 C200 101.4(6) yes
C44 Mo4 C200 97.6(6) yes
C45 Mo4 C200 125.9(6) yes
C100 Mo4 C200 35.5(5) yes
C106 O107 C108 116.8(12) yes
C208 O270 C260 124(2) yes
C208 O270 C261 139(4) yes
C260 O270 C261 22(3) yes
C208 O271 C261 112(3) yes
C108 N109 C110 120.4(16) yes
C108 N109 H1091 119.935 no
C110 N109 H1091 119.673 no
C208 N209 C210 122.8(15) yes
C208 N209 H2091 118.390 no
C210 N209 H2091 118.787 no
Ir1 C11 O11 173.3(14) yes
Ir1 C12 O12 177.4(13) yes
Ir1 C13 O13 121.3(11) yes
Ir1 C13 Mo3 81.3(6) yes
O13 C13 Mo3 157.5(12) yes
Ir1 C14 O14 123.1(12) yes
Ir1 C14 Mo4 81.9(6) yes
O14 C14 Mo4 154.9(13) yes
Ir2 C21 O21 173.1(15) yes
Ir2 C22 O22 177.7(14) yes
Ir2 C23 Mo3 77.4(6) yes
Ir2 C23 O23 126.4(12) yes
Mo3 C23 O23 156.0(13) yes
Ir2 C24 O24 122.0(11) yes
Ir2 C24 Mo4 81.9(5) yes
O24 C24 Mo4 156.0(12) yes
Mo3 C31 C32 71.7(9) yes
Mo3 C31 C35 73.7(10) yes
C32 C31 C35 110.2(16) yes
Mo3 C31 H311 120.935 no
C32 C31 H311 124.744 no
C35 C31 H311 125.069 no
Mo3 C32 C31 72.7(9) yes
Mo3 C32 C33 71.6(8) yes
C31 C32 C33 106.2(15) yes
Mo3 C32 H321 121.096 no
C31 C32 H321 127.114 no
C33 C32 H321 126.663 no
Mo3 C33 C32 72.0(8) yes
Mo3 C33 C34 74.6(8) yes
C32 C33 C34 108.7(15) yes
Mo3 C33 H331 118.971 no
C32 C33 H331 125.367 no
C34 C33 H331 125.911 no
Mo3 C34 C33 70.5(8) yes
Mo3 C34 C35 71.6(8) yes
C33 C34 C35 107.3(15) yes
Mo3 C34 H341 123.471 no
C33 C34 H341 126.043 no
C35 C34 H341 126.649 no
Mo3 C35 C34 72.4(9) yes
Mo3 C35 C31 71.9(10) yes
C34 C35 C31 107.5(17) yes
Mo3 C35 H351 121.285 no
C34 C35 H351 126.105 no
C31 C35 H351 126.371 no
Mo4 C41 C42 75.0(13) yes
Mo4 C41 C45 72.0(10) yes
C42 C41 C45 110(2) yes
Mo4 C41 H411 119.301 no
C42 C41 H411 125.590 no
C45 C41 H411 124.490 no
Mo4 C42 C41 71.8(11) yes
Mo4 C42 C43 71.3(10) yes
C41 C42 C43 108.1(18) yes
Mo4 C42 H421 122.780 no
C41 C42 H421 125.704 no
C43 C42 H421 126.197 no
Mo4 C43 C42 73.4(11) yes
Mo4 C43 C44 71.7(9) yes
C42 C43 C44 109(2) yes
Mo4 C43 H431 120.950 no
C42 C43 H431 125.408 no
C44 C43 H431 125.434 no
Mo4 C44 C43 73.3(10) yes
Mo4 C44 C45 72.9(10) yes
C43 C44 C45 107.7(18) yes
Mo4 C44 H441 119.728 no
C43 C44 H441 125.895 no
C45 C44 H441 126.359 no
Mo4 C45 C41 71.2(11) yes
Mo4 C45 C44 71.4(10) yes
C41 C45 C44 105.0(20) yes
Mo4 C45 H451 121.836 no
C41 C45 H451 128.071 no
C44 C45 H451 126.892 no
Mo4 C100 Ir1 78.2(4) yes
Mo4 C100 Mo3 125.2(6) yes
Ir1 C100 Mo3 77.2(4) yes
Mo4 C100 C101 115.8(9) yes
Ir1 C100 C101 126.3(9) yes
Mo3 C100 C101 118.2(8) yes
Mo4 C100 C200 73.4(7) yes
Ir1 C100 C200 108.2(9) yes
Mo3 C100 C200 69.2(7) yes
C101 C100 C200 125.5(12) yes
C100 C101 C102 120.0(12) yes
C100 C101 H1011 106.805 no
C102 C101 H1011 106.668 no
C100 C101 H1012 106.657 no
C102 C101 H1012 107.000 no
H1011 C101 H1012 109.467 no
C101 C102 C103 114.1(12) yes
C101 C102 H1021 108.464 no
C103 C102 H1021 108.387 no
C101 C102 H1022 108.155 no
C103 C102 H1022 108.199 no
H1021 C102 H1022 109.467 no
C102 C103 C104 114.0(12) yes
C102 C103 H1031 108.435 no
C104 C103 H1031 108.438 no
C102 C103 H1032 108.285 no
C104 C103 H1032 108.116 no
H1031 C103 H1032 109.467 no
C103 C104 C105 113.5(13) yes
C103 C104 H1041 108.258 no
C105 C104 H1041 108.262 no
C103 C104 H1042 108.582 no
C105 C104 H1042 108.716 no
H1041 C104 H1042 109.467 no
C104 C105 C106 113.8(14) yes
C104 C105 H1051 108.646 no
C106 C105 H1051 108.439 no
C104 C105 H1052 108.275 no
C106 C105 H1052 108.195 no
H1051 C105 H1052 109.467 no
C105 C106 O107 109.9(12) yes
C105 C106 H1061 109.262 no
O107 C106 H1061 109.230 no
C105 C106 H1062 109.526 no
O107 C106 H1062 109.459 no
H1061 C106 H1062 109.467 no
O107 C108 N109 109.9(15) yes
O107 C108 O108 121.4(15) yes
N109 C108 O108 128.6(18) yes
N109 C110 C111 116(2) yes
N109 C110 H1101 107.753 no
C111 C110 H1101 107.249 no
N109 C110 H1102 107.627 no
C111 C110 H1102 108.188 no
H1101 C110 H1102 109.467 no
C110 C111 C112 115(2) yes
C110 C111 H1111 107.974 no
C112 C111 H1111 108.503 no
C110 C111 H1112 107.904 no
C112 C111 H1112 108.322 no
H1111 C111 H1112 109.467 no
C111 C112 C113 115(2) yes
C111 C112 H1121 108.061 no
C113 C112 H1121 107.820 no
C111 C112 H1122 108.181 no
C113 C112 H1122 108.106 no
H1121 C112 H1122 109.467 no
C112 C113 H1131 109.443 no
C112 C113 H1132 109.622 no
H1131 C113 H1132 109.476 no
C112 C113 H1133 109.334 no
H1131 C113 H1133 109.476 no
H1132 C113 H1133 109.476 no
Mo3 C200 Ir2 76.5(4) yes
Mo3 C200 Mo4 127.8(6) yes
Ir2 C200 Mo4 76.1(4) yes
Mo3 C200 C100 75.5(7) yes
Ir2 C200 C100 106.7(9) yes
Mo4 C200 C100 71.1(7) yes
Mo3 C200 C201 117.7(9) yes
Ir2 C200 C201 131.6(10) yes
Mo4 C200 C201 113.8(9) yes
C100 C200 C201 121.5(11) yes
C200 C201 C202 117.8(11) yes
C200 C201 H2011 107.287 no
C202 C201 H2011 107.114 no
C200 C201 H2012 107.394 no
C202 C201 H2012 107.624 no
H2011 C201 H2012 109.467 no
C201 C202 C203 109.7(13) yes
C201 C202 H2021 109.713 no
C203 C202 H2021 109.335 no
C201 C202 H2022 109.198 no
C203 C202 H2022 109.383 no
H2021 C202 H2022 109.467 no
C202 C203 C240 113.6(17) yes
C202 C203 C241 111.6(19) yes
C240 C203 C241 35.9(13) yes
C202 C203 H2031 108.448 no
C240 C203 H2031 108.527 no
C241 C203 H2031 75.990 no
C202 C203 H2032 108.465 no
C240 C203 H2032 108.284 no
C241 C203 H2032 135.098 no
H2031 C203 H2032 109.467 no
C202 C203 H2033 108.927 no
C240 C203 H2033 132.826 no
C241 C203 H2033 108.778 no
H2031 C203 H2033 36.229 no
H2032 C203 H2033 75.459 no
C202 C203 H2034 108.814 no
C240 C203 H2034 75.230 no
C241 C203 H2034 109.188 no
H2031 C203 H2034 136.726 no
H2032 C203 H2034 36.685 no
H2033 C203 H2034 109.467 no
O270 C208 O271 20.6(15) yes
O270 C208 N209 122.6(17) yes
O271 C208 N209 102.0(19) yes
O270 C208 O208 110(2) yes
O271 C208 O208 131(3) yes
N209 C208 O208 127.3(18) yes
N209 C210 C211 116.5(16) yes
N209 C210 H2101 107.235 no
C211 C210 H2101 107.198 no
N209 C210 H2102 108.158 no
C211 C210 H2102 108.140 no
H2101 C210 H2102 109.467 no
C210 C211 C212 114.9(16) yes
C210 C211 H2111 108.093 no
C212 C211 H2111 107.896 no
C210 C211 H2112 108.556 no
C212 C211 H2112 107.815 no
H2111 C211 H2112 109.467 no
C211 C212 C213 116.4(18) yes
C211 C212 H2121 107.626 no
C213 C212 H2121 107.874 no
C211 C212 H2122 107.720 no
C213 C212 H2122 107.629 no
H2121 C212 H2122 109.467 no
C212 C213 H2131 109.484 no
C212 C213 H2132 109.334 no
H2131 C213 H2132 109.476 no
C212 C213 H2133 109.581 no
H2131 C213 H2133 109.476 no
H2132 C213 H2133 109.476 no
C203 C240 C241 68(2) yes
C203 C240 C250 109.0(14) yes
C241 C240 C250 52(2) yes
C203 C240 C251 128(3) yes
C241 C240 C251 91(3) yes
C250 C240 C251 39.3(18) yes
C203 C240 H2401 109.565 no
C241 C240 H2401 94.402 no
C250 C240 H2401 109.746 no
C251 C240 H2401 118.924 no
C203 C240 H2402 109.707 no
C241 C240 H2402 154.671 no
C250 C240 H2402 109.378 no
C251 C240 H2402 70.446 no
H2401 C240 H2402 109.467 no
C203 C240 H2511 125.954 no
C241 C240 H2511 140.702 no
C250 C240 H2511 89.942 no
C251 C240 H2511 50.636 no
H2401 C240 H2511 110.365 no
H2402 C240 H2511 21.120 no
C203 C241 C240 76(2) yes
C203 C241 C250 136(3) yes
C240 C241 C250 88(2) yes
C203 C241 C251 109.1(15) yes
C240 C241 C251 49(2) yes
C250 C241 C251 39.3(17) yes
C203 C241 H2411 110.138 no
C240 C241 H2411 157.044 no
C250 C241 H2411 72.675 no
C251 C241 H2411 109.542 no
C203 C241 H2412 109.036 no
C240 C241 H2412 87.675 no
C250 C241 H2412 110.573 no
C251 C241 H2412 109.188 no
H2411 C241 H2412 109.852 no
C203 C241 H2501 135.337 no
C240 C241 H2501 136.008 no
C250 C241 H2501 48.572 no
C251 C241 H2501 87.720 no
H2411 C241 H2501 27.518 no
H2412 C241 H2501 103.277 no
C240 C250 C241 40.2(17) yes
C240 C250 C251 49(2) yes
C241 C250 C251 89(2) yes
C240 C250 C260 113.3(15) yes
C241 C250 C260 129(3) yes
C251 C250 C260 90(2) yes
C240 C250 C261 92.9(19) yes
C241 C250 C261 121(3) yes
C251 C250 C261 65.7(19) yes
C260 C250 C261 24.8(14) yes
C240 C250 H2411 86.068 no
C241 C250 H2411 46.447 no
C251 C250 H2411 131.295 no
C260 C250 H2411 129.907 no
C261 C250 H2411 146.706 no
C240 C250 H2501 108.375 no
C241 C250 H2501 68.256 no
C251 C250 H2501 156.226 no
C260 C250 H2501 108.104 no
C261 C250 H2501 130.431 no
C240 C250 H2502 108.743 no
C241 C250 H2502 120.477 no
C251 C250 H2502 77.273 no
C260 C250 H2502 108.776 no
C261 C250 H2502 104.656 no
C240 C250 H2512 86.897 no
C241 C250 H2512 113.018 no
C251 C250 H2512 49.889 no
C260 C250 H2512 104.365 no
C261 C250 H2512 89.930 no
H2411 C250 H2501 25.308 no
H2411 C250 H2502 107.152 no
H2501 C250 H2502 109.467 no
H2411 C250 H2512 123.171 no
H2501 C250 H2512 134.048 no
H2502 C250 H2512 27.387 no
C241 C251 C240 40.2(18) yes
C241 C251 C250 52(2) yes
C240 C251 C250 92(3) yes
C241 C251 C260 95.3(17) yes
C240 C251 C260 117(3) yes
C250 C251 C260 57.6(18) yes
C241 C251 C261 109.4(15) yes
C240 C251 C261 118(3) yes
C250 C251 C261 79(2) yes
C260 C251 C261 21.6(15) yes
C241 C251 H2402 88.548 no
C240 C251 H2402 49.684 no
C250 C251 H2402 140.733 no
C260 C251 H2402 140.200 no
C261 C251 H2402 121.996 no
C241 C251 H2502 87.950 no
C240 C251 H2502 121.666 no
C250 C251 H2502 53.084 no
C260 C251 H2502 84.268 no
C261 C251 H2502 100.838 no
C241 C251 H2511 109.233 no
C240 C251 H2511 69.514 no
C250 C251 H2511 161.277 no
C260 C251 H2511 130.236 no
C261 C251 H2511 109.002 no
C241 C251 H2512 109.867 no
C240 C251 H2512 129.692 no
C250 C251 H2512 82.688 no
C260 C251 H2512 101.576 no
C261 C251 H2512 110.146 no
H2402 C251 H2502 135.515 no
H2402 C251 H2511 21.115 no
H2502 C251 H2511 137.241 no
H2402 C251 H2512 114.287 no
H2502 C251 H2512 29.607 no
H2511 C251 H2512 109.130 no
C250 C260 O270 110.9(15) yes
C250 C260 C251 32.2(12) yes
O270 C260 C251 80.0(14) yes
C250 C260 H2601 109.318 no
O270 C260 H2601 108.874 no
C251 C260 H2601 113.009 no
C250 C260 H2602 109.310 no
O270 C260 H2602 108.941 no
C251 C260 H2602 130.563 no
H2601 C260 H2602 109.467 no
C250 C260 H2611 100.420 no
O270 C260 H2611 76.824 no
C251 C260 H2611 84.872 no
H2601 C260 H2611 39.856 no
H2602 C260 H2611 144.388 no
C251 C261 O271 109.9(16) yes
C251 C261 C250 35.4(15) yes
O271 C261 C250 140(2) yes
C251 C261 O270 114(3) yes
O271 C261 O270 9(2) yes
C250 C261 O270 139(4) yes
C251 C261 H2601 117.428 no
O271 C261 H2601 129.189 no
C250 C261 H2601 90.980 no
O270 C261 H2601 127.873 no
C251 C261 H2611 109.730 no
O271 C261 H2611 109.566 no
C250 C261 H2611 103.824 no
O270 C261 H2611 114.200 no
H2601 C261 H2611 37.637 no
C251 C261 H2612 109.117 no
O271 C261 H2612 108.328 no
C250 C261 H2612 79.429 no
O270 C261 H2612 99.354 no
H2601 C261 H2612 73.107 no
H2611 C261 H2612 110.168 no
Cl501 C503 Cl502 108.7(16) yes
Cl502 C503 O501 108.7(16) yes
Cl501 C503 H5031 110.995 no
Cl502 C503 H5031 111.062 no
O501 C503 H5031 110.995 no
Cl501 C503 H5032 108.007 no
Cl502 C503 H5032 108.476 no
O501 C503 H5032 108.007 no
H5031 C503 H5032 109.467 no
C203 H2031 H2033 71.886 no
C203 H2032 H2034 71.658 no
H2031 H2033 C203 71.885 no
H2032 H2034 C203 71.657 no
C240 H2402 C251 59.871 no
C240 H2402 H2511 108.281 no
C251 H2402 H2511 51.581 no
C241 H2411 C250 60.877 no
C241 H2411 H2501 101.004 no
C250 H2411 H2501 47.150 no
H2411 H2501 C250 107.542 no
H2411 H2501 C241 51.478 no
C250 H2501 C241 63.171 no
C250 H2502 C251 49.643 no
C250 H2502 H2512 103.329 no
C251 H2502 H2512 53.691 no
C251 H2511 C240 59.850 no
C251 H2511 H2402 107.305 no
C240 H2511 H2402 50.599 no
H2502 H2512 C251 96.701 no
H2502 H2512 C250 49.283 no
C251 H2512 C250 47.423 no
C260 H2601 C261 32.214 no
C260 H2601 H2611 84.114 no
C261 H2601 H2611 52.053 no
C260 H2602 H2612 20.972 no
C261 H2611 C260 34.432 no
C261 H2611 H2601 90.310 no
C260 H2611 H2601 56.031 no
H2602 H2612 C261 167.987 no

loop_
_geom_bond_atom_site_label_1
_geom_bond_atom_site_label_2
_geom_bond_distance
_geom_bond_publ_flag
Ir1 Ir2 2.7128(8) yes
Ir1 Mo3 2.8270(13) yes
Ir1 Mo4 2.8103(13) yes
Ir1 C11 1.92(2) yes
Ir1 C12 1.890(16) yes
Ir1 C13 2.373(15) yes
Ir1 C14 2.313(15) yes
Ir1 C100 2.103(13) yes
Ir2 Mo3 2.7744(12) yes
Ir2 Mo4 2.7886(14) yes
Ir2 C21 1.89(2) yes
Ir2 C22 1.886(16) yes
Ir2 C23 2.392(17) yes
Ir2 C24 2.292(15) yes
Ir2 C200 2.144(12) yes
Mo3 C13 1.939(17) yes
Mo3 C23 2.019(18) yes
Mo3 C31 2.309(15) yes
Mo3 C32 2.296(15) yes
Mo3 C33 2.290(14) yes
Mo3 C34 2.343(14) yes
Mo3 C35 2.331(16) yes
Mo3 C100 2.411(13) yes
Mo3 C200 2.329(13) yes
Mo4 C14 1.953(16) yes
Mo4 C24 1.942(15) yes
Mo4 C41 2.299(19) yes
Mo4 C42 2.338(17) yes
Mo4 C43 2.311(16) yes
Mo4 C44 2.290(17) yes
Mo4 C45 2.309(16) yes
Mo4 C100 2.342(11) yes
Mo4 C200 2.373(14) yes
Cl501 C503 1.753(19) yes
Cl502 C503 1.743(19) yes
O11 C11 1.15(2) yes
O12 C12 1.185(17) yes
O13 C13 1.203(18) yes
O14 C14 1.212(17) yes
O21 C21 1.13(2) yes
O22 C22 1.163(17) yes
O23 C23 1.19(2) yes
O24 C24 1.233(17) yes
O107 C106 1.455(17) yes
O107 C108 1.35(2) yes
O108 C108 1.243(19) yes
O208 C208 1.21(2) yes
O270 C208 1.45(3) yes
O270 C260 1.506(17) yes
O270 C261 1.02(3) yes
O271 C208 1.30(3) yes
O271 C261 1.499(18) yes
O501 C503 1.753(19) yes
N109 C108 1.31(2) yes
N109 C110 1.44(2) yes
N109 H1091 0.900 no
N209 C208 1.28(3) yes
N209 C210 1.46(2) yes
N209 H2091 0.900 no
C31 C32 1.41(3) yes
C31 C35 1.37(2) yes
C31 H311 1.000 no
C32 C33 1.43(2) yes
C32 H321 1.000 no
C33 C34 1.39(2) yes
C33 H331 1.000 no
C34 C35 1.44(2) yes
C34 H341 1.000 no
C35 H351 1.000 no
C41 C42 1.32(3) yes
C41 C45 1.45(3) yes
C41 H411 1.000 no
C42 C43 1.41(3) yes
C42 H421 1.000 no
C43 C44 1.38(3) yes
C43 H431 1.000 no
C44 C45 1.41(3) yes
C44 H441 1.000 no
C45 H451 1.000 no
C100 C101 1.510(18) yes
C100 C200 1.438(19) yes
C101 C102 1.516(18) yes
C101 H1011 1.000 no
C101 H1012 1.000 no
C102 C103 1.50(2) yes
C102 H1021 1.000 no
C102 H1022 1.000 no
C103 C104 1.50(2) yes
C103 H1031 1.000 no
C103 H1032 1.000 no
C104 C105 1.52(2) yes
C104 H1041 1.000 no
C104 H1042 1.000 no
C105 C106 1.47(2) yes
C105 H1051 1.000 no
C105 H1052 1.000 no
C106 H1061 1.000 no
C106 H1062 1.000 no
C110 C111 1.42(3) yes
C110 H1101 1.000 no
C110 H1102 1.000 no
C111 C112 1.52(3) yes
C111 H1111 1.000 no
C111 H1112 1.000 no
C112 C113 1.59(3) yes
C112 H1121 1.000 no
C112 H1122 1.000 no
C113 H1131 1.000 no
C113 H1132 1.000 no
C113 H1133 1.000 no
C200 C201 1.537(19) yes
C201 C202 1.52(2) yes
C201 H2011 1.000 no
C201 H2012 1.000 no
C202 C203 1.52(2) yes
C202 H2021 1.000 no
C202 H2022 1.000 no
C203 C240 1.61(3) yes
C203 C241 1.54(3) yes
C203 H2031 1.000 no
C203 H2032 1.000 no
C203 H2033 1.000 no
C203 H2034 1.000 no
C210 C211 1.49(3) yes
C210 H2101 1.000 no
C210 H2102 1.000 no
C211 C212 1.50(3) yes
C211 H2111 1.000 no
C211 H2112 1.000 no
C212 C213 1.44(3) yes
C212 H2121 1.000 no
C212 H2122 1.000 no
C213 H2131 1.000 no
C213 H2132 1.000 no
C213 H2133 1.000 no
C240 C241 0.97(4) yes
C240 C250 1.504(17) yes
C240 C251 1.13(4) yes
C240 H2401 1.000 no
C240 H2402 1.000 no
C240 H2511 1.229 no
C241 C250 1.19(4) yes
C241 C251 1.506(18) yes
C241 H2411 0.987 no
C241 H2412 1.008 no
C241 H2501 1.239 no
C250 C251 0.95(3) yes
C250 C260 1.510(17) yes
C250 C261 1.61(4) yes
C250 H2411 1.301 no
C250 H2501 1.000 no
C250 H2502 1.000 no
C250 H2512 1.284 no
C251 C260 1.79(4) yes
C251 C261 1.500(18) yes
C251 H2402 1.236 no
C251 H2502 1.220 no
C251 H2511 1.014 no
C251 H2512 0.990 no
C260 H2601 1.000 no
C260 H2602 1.000 no
C260 H2611 1.199 no
C261 H2601 1.265 no
C261 H2611 0.998 no
C261 H2612 0.994 no
C503 H5031 1.000 no
C503 H5032 1.000 no
H2031 H2033 0.622 no
H2032 H2034 0.629 no
H2402 H2511 0.466 no
H2411 H2501 0.583 no
H2502 H2512 0.607 no
H2601 H2611 0.773 no
H2602 H2612 0.608 no
